data_4062577
loop_
_publ_author_name
'Basato, Marino'
'Biffis, Andrea'
'Martinati, Gianluca'
'Zecca, Marco'
'Ganis, Paolo'
'Benetollo, Franco'
'Aronica, Laura A.'
'Caporusso, Anna M.'

_publ_section_title
;
 Cationic Carboxylato Complexes of Dirhodium(II) with Oxo Thioethers:
 Promising Catalysts with Unusual Coordination Modes
;
_journal_coden_ASTM ORGND7
_journal_issue 8
_journal_name_full Organometallics
_journal_page_first 1947
_journal_page_last 1952
_journal_paper_doi 10.1021/om0342560
_journal_volume 23
_journal_year 2004
_chemical_formula_moiety '[Rh~2~(OAc)C3~(MeSCH~2~C(O)OEt)~2~](BF~4~)^.^(0.25H~2~O)'
_chemical_formula_sum 'C16 H29.5 B F4 O10.25 Rh2 S2'
_chemical_formula_weight 742.65
_space_group_IT_number 5
_symmetry_cell_setting monoclinic
_symmetry_space_group_name_Hall 'C 2y'
_symmetry_space_group_name_H-M 'C 1 2 1'
_cell_angle_alpha 90.00
_cell_angle_beta 93.08(3)
_cell_angle_gamma 90.00
_cell_formula_units_Z 8
_cell_length_a 30.225(5)
_cell_length_b 14.103(3)
_cell_length_c 13.148(3)
_cell_measurement_temperature 293(2)
_cell_volume 5596(2)
_diffrn_ambient_temperature 293(2)
_exptl_crystal_density_diffrn 1.763
_cod_original_sg_symbol_H-M 'C 2'
_cod_database_code 4062577

loop_
_symmetry_equiv_pos_as_xyz
'x, y, z'
'-x, y, -z'
'x+1/2, y+1/2, z'
'-x+1/2, y+1/2, -z'

loop_
_atom_site_label
_atom_site_type_symbol
_atom_site_fract_x
_atom_site_fract_y
_atom_site_fract_z
_atom_site_U_iso_or_equiv
_atom_site_adp_type
_atom_site_occupancy
_atom_site_symmetry_multiplicity
_atom_site_calc_flag
_atom_site_refinement_flags
_atom_site_disorder_assembly
_atom_site_disorder_group
Rh1 Rh 0.08543(3) 0.13121(6) 0.24812(7) 0.0376(2) Uani 1 1 d . . .
Rh2 Rh 0.10970(3) 0.29592(7) 0.26108(8) 0.0427(2) Uani 1 1 d . . .
Rh1' Rh 0.09059(3) 0.66748(6) -0.25281(7) 0.0354(2) Uani 1 1 d . . .
Rh2' Rh 0.11632(3) 0.50742(7) -0.21259(8) 0.0431(2) Uani 1 1 d . . .
S1 S 0.15020(10) 0.0626(3) 0.2083(3) 0.0476(7) Uani 1 1 d . . .
S2 S 0.17711(11) 0.2808(3) 0.1955(3) 0.0634(10) Uani 1 1 d . . .
S2' S 0.18662(11) 0.5238(3) -0.2641(3) 0.0621(10) Uani 1 1 d . . .
S1' S 0.15706(11) 0.7343(3) -0.2849(3) 0.0456(7) Uani 1 1 d . . .
O1 O 0.0857(3) 0.3133(8) 0.1143(7) 0.055(2) Uani 1 1 d . . .
O2 O 0.0658(3) 0.1614(8) 0.0992(6) 0.055(2) Uani 1 1 d . . .
O3 O 0.1050(3) 0.1160(8) 0.3984(7) 0.054(2) Uani 1 1 d . . .
O4 O 0.1305(3) 0.2682(8) 0.4072(7) 0.058(2) Uani 1 1 d . . .
O5 O 0.0247(3) 0.1798(7) 0.2875(8) 0.055(2) Uani 1 1 d . . .
O6 O 0.0489(3) 0.3272(7) 0.3120(7) 0.050(2) Uani 1 1 d . . .
O7 O 0.0637(3) -0.0264(7) 0.2513(7) 0.053(2) Uani 1 1 d . . .
O8 O 0.0901(3) -0.1721(8) 0.2787(10) 0.074(3) Uani 1 1 d . . .
O9 O 0.1324(3) 0.4504(8) 0.2815(8) 0.060(3) Uani 1 1 d . . .
O10 O 0.1882(3) 0.5477(8) 0.2492(7) 0.056(2) Uani 1 1 d . . .
C1 C 0.0693(5) 0.2448(12) 0.0646(10) 0.056(3) Uani 1 1 d . . .
C2 C 0.0546(5) 0.2599(13) -0.0446(11) 0.071(4) Uani 1 1 d . . .
H2A H 0.0357 0.3146 -0.0503 0.085 Uiso 1 1 calc R . .
H2B H 0.0386 0.2052 -0.0697 0.085 Uiso 1 1 calc R . .
H2C H 0.0800 0.2697 -0.0840 0.085 Uiso 1 1 calc R . .
C3 C 0.1231(4) 0.1876(11) 0.4441(11) 0.054(3) Uani 1 1 d . . .
C4 C 0.1389(6) 0.1761(19) 0.5521(11) 0.097(7) Uani 1 1 d . . .
H4A H 0.1699 0.1609 0.5556 0.116 Uiso 1 1 calc R . .
H4B H 0.1227 0.1258 0.5824 0.116 Uiso 1 1 calc R . .
H4C H 0.1343 0.2341 0.5883 0.116 Uiso 1 1 calc R . .
C5 C 0.0191(4) 0.2635(9) 0.3159(10) 0.045(3) Uani 1 1 d . . .
C6 C -0.0259(4) 0.2916(12) 0.3454(13) 0.063(4) Uani 1 1 d . . .
H6A H -0.0441 0.2361 0.3495 0.076 Uiso 1 1 calc R . .
H6B H -0.0388 0.3341 0.2952 0.076 Uiso 1 1 calc R . .
H6C H -0.0237 0.3226 0.4104 0.076 Uiso 1 1 calc R . .
C7 C 0.1459(6) 0.0391(16) 0.0758(11) 0.090(6) Uani 1 1 d . . .
H7A H 0.1708 0.0019 0.0573 0.108 Uiso 1 1 calc R . .
H7B H 0.1455 0.0979 0.0389 0.108 Uiso 1 1 calc R . .
H7C H 0.1190 0.0048 0.0592 0.108 Uiso 1 1 calc R . .
C8 C 0.1422(4) -0.0533(10) 0.2610(12) 0.051(3) Uani 1 1 d . . .
H8A H 0.1579 -0.0994 0.2218 0.062 Uiso 1 1 calc R . .
H8B H 0.1549 -0.0547 0.3303 0.062 Uiso 1 1 calc R . .
C9 C 0.0936(4) -0.0813(11) 0.2610(10) 0.048(3) Uani 1 1 d . . .
C10 C 0.0451(5) -0.2117(13) 0.2903(14) 0.080(5) Uani 1 1 d . . .
H10A H 0.0231 -0.1678 0.2618 0.096 Uiso 1 1 calc R . .
H10B H 0.0421 -0.2710 0.2532 0.096 Uiso 1 1 calc R . .
C11 C 0.0382(7) -0.227(3) 0.3880(16) 0.168(16) Uani 1 1 d . . .
H11A H 0.0621 -0.2638 0.4181 0.202 Uiso 1 1 calc R . .
H11B H 0.0108 -0.2598 0.3936 0.202 Uiso 1 1 calc R . .
H11C H 0.0369 -0.1668 0.4227 0.202 Uiso 1 1 calc R . .
C12 C 0.2190(5) 0.2722(18) 0.2959(18) 0.110(8) Uani 1 1 d . . .
H12A H 0.2473 0.2629 0.2676 0.132 Uiso 1 1 calc R . .
H12B H 0.2127 0.2196 0.3391 0.132 Uiso 1 1 calc R . .
H12C H 0.2196 0.3297 0.3352 0.132 Uiso 1 1 calc R . .
C13 C 0.1834(5) 0.4046(11) 0.1589(13) 0.068(4) Uani 1 1 d . . .
H13A H 0.2145 0.4185 0.1514 0.082 Uiso 1 1 calc R . .
H13B H 0.1677 0.4158 0.0937 0.082 Uiso 1 1 calc R . .
C14 C 0.1658(5) 0.4682(10) 0.2367(11) 0.055(4) Uani 1 1 d . . .
C15 C 0.1724(5) 0.6156(11) 0.3212(10) 0.052(3) Uani 1 1 d . . .
H15A H 0.1714 0.5874 0.3883 0.062 Uiso 1 1 calc R . .
H15B H 0.1429 0.6374 0.2998 0.062 Uiso 1 1 calc R . .
C16 C 0.2046(7) 0.6961(13) 0.3229(15) 0.081(5) Uani 1 1 d . . .
H16A H 0.2333 0.6740 0.3473 0.097 Uiso 1 1 calc R . .
H16B H 0.1948 0.7450 0.3672 0.097 Uiso 1 1 calc R . .
H16C H 0.2064 0.7210 0.2553 0.097 Uiso 1 1 calc R . .
O3' O 0.0770(3) 0.6244(8) -0.3979(6) 0.057(2) Uani 1 1 d . . .
O4' O 0.0984(3) 0.4725(7) -0.3584(7) 0.060(3) Uani 1 1 d . . .
O1' O 0.1309(3) 0.5556(9) -0.0678(7) 0.057(3) Uani 1 1 d . . .
O2' O 0.1036(3) 0.6990(8) -0.1050(7) 0.054(2) Uani 1 1 d . . .
O6' O 0.0528(3) 0.4802(7) -0.1690(7) 0.048(2) Uani 1 1 d . . .
O5' O 0.0289(3) 0.6236(8) -0.2181(7) 0.052(2) Uani 1 1 d . . .
O9' O 0.1402(3) 0.3541(7) -0.1820(8) 0.062(3) Uani 1 1 d . . .
O7' O 0.0675(3) 0.8251(7) -0.2833(7) 0.053(2) Uani 1 1 d . . .
O10' O 0.1903(3) 0.2481(7) -0.2293(7) 0.049(2) Uani 1 1 d . . .
O8' O 0.0925(4) 0.9737(9) -0.2719(11) 0.084(4) Uani 1 1 d . . .
C3' C 0.0820(5) 0.5344(14) -0.4171(11) 0.063(4) Uani 1 1 d . . .
C4' C 0.0699(6) 0.5039(15) -0.5269(11) 0.092(6) Uani 1 1 d . . .
H4A' H 0.0958 0.5065 -0.5659 0.110 Uiso 1 1 calc R . .
H4B' H 0.0477 0.5458 -0.5563 0.110 Uiso 1 1 calc R . .
H4C' H 0.0586 0.4403 -0.5271 0.110 Uiso 1 1 calc R . .
C1' C 0.1189(4) 0.6415(11) -0.0449(9) 0.050(3) Uani 1 1 d . . .
C2' C 0.1264(5) 0.6619(15) 0.0651(10) 0.074(5) Uani 1 1 d . . .
H2A' H 0.1567 0.6489 0.0858 0.089 Uiso 1 1 calc R . .
H2B' H 0.1073 0.6226 0.1033 0.089 Uiso 1 1 calc R . .
H2C' H 0.1200 0.7274 0.0777 0.089 Uiso 1 1 calc R . .
C5' C 0.0233(4) 0.5419(11) -0.1843(10) 0.047(3) Uani 1 1 d . . .
C6' C -0.0232(4) 0.5159(15) -0.1518(12) 0.067(4) Uani 1 1 d . . .
H6A' H -0.0279 0.4490 -0.1605 0.081 Uiso 1 1 calc R . .
H6B' H -0.0450 0.5500 -0.1931 0.081 Uiso 1 1 calc R . .
H6C' H -0.0258 0.5324 -0.0815 0.081 Uiso 1 1 calc R . .
C12' C 0.2229(5) 0.5431(14) -0.1521(15) 0.084(5) Uani 1 1 d . . .
H12D H 0.2147 0.5011 -0.0988 0.101 Uiso 1 1 calc R . .
H12E H 0.2203 0.6076 -0.1300 0.101 Uiso 1 1 calc R . .
H12F H 0.2530 0.5307 -0.1682 0.101 Uiso 1 1 calc R . .
C13' C 0.1974(5) 0.4010(10) -0.2931(15) 0.077(5) Uani 1 1 d . . .
H13D H 0.1890 0.3892 -0.3642 0.093 Uiso 1 1 calc R . .
H13E H 0.2290 0.3889 -0.2829 0.093 Uiso 1 1 calc R . .
C14' C 0.1724(4) 0.3337(9) -0.2275(11) 0.052(3) Uani 1 1 d . . .
C15' C 0.1705(5) 0.1753(12) -0.1661(11) 0.060(4) Uani 1 1 d . . .
H1A' H 0.1409 0.1598 -0.1929 0.072 Uiso 1 1 calc R . .
H1B' H 0.1688 0.1978 -0.0967 0.072 Uiso 1 1 calc R . .
C16' C 0.1996(7) 0.0910(12) -0.1689(14) 0.075(5) Uani 1 1 d . . .
H16D H 0.2001 0.0681 -0.2376 0.090 Uiso 1 1 calc R . .
H16E H 0.1885 0.0423 -0.1261 0.090 Uiso 1 1 calc R . .
H16F H 0.2291 0.1080 -0.1448 0.090 Uiso 1 1 calc R . .
C7' C 0.1606(7) 0.7443(16) -0.4206(12) 0.091(7) Uani 1 1 d . . .
H7D H 0.1319 0.7596 -0.4512 0.109 Uiso 1 1 calc R . .
H7E H 0.1705 0.6852 -0.4475 0.109 Uiso 1 1 calc R . .
H7F H 0.1812 0.7936 -0.4356 0.109 Uiso 1 1 calc R . .
C9' C 0.0988(5) 0.8807(11) -0.2702(12) 0.059(4) Uani 1 1 d . . .
C8' C 0.1460(4) 0.8556(11) -0.2524(12) 0.054(4) Uani 1 1 d . . .
H8D H 0.1547 0.8659 -0.1812 0.065 Uiso 1 1 calc R . .
H8E H 0.1638 0.8970 -0.2927 0.065 Uiso 1 1 calc R . .
C10' C 0.0479(6) 1.0093(14) -0.2786(17) 0.094(6) Uani 1 1 d . . .
H10D H 0.0468 1.0732 -0.2515 0.113 Uiso 1 1 calc R . .
H10E H 0.0286 0.9690 -0.2407 0.113 Uiso 1 1 calc R . .
C11' C 0.0341(7) 1.0083(18) -0.390(2) 0.141(10) Uani 1 1 d . . .
H11D H 0.0447 0.9513 -0.4204 0.169 Uiso 1 1 calc R . .
H11E H 0.0464 1.0624 -0.4225 0.169 Uiso 1 1 calc R . .
H11F H 0.0023 1.0105 -0.3983 0.169 Uiso 1 1 calc R . .
B1 B 0.2295(6) 0.8197(11) 0.0116(14) 0.058(4) Uani 1 1 d . . .
F1 F 0.2743(4) 0.8325(15) 0.0281(9) 0.128(6) Uani 1 1 d . . .
F2 F 0.2089(4) 0.8385(10) 0.1008(8) 0.102(4) Uani 1 1 d . . .
F3 F 0.2224(8) 0.7275(14) -0.0134(19) 0.195(10) Uani 1 1 d . . .
F4 F 0.2165(5) 0.8716(18) -0.0648(12) 0.182(10) Uani 1 1 d . . .
B2 B 0.2333(8) 0.976(2) 0.5066(17) 0.086(7) Uani 1 1 d . . .
F5 F 0.2216(6) 0.9072(15) 0.4431(14) 0.173(8) Uani 1 1 d . . .
F6 F 0.2162(6) 0.9736(16) 0.5906(11) 0.172(7) Uani 1 1 d . . .
F7 F 0.2779(6) 0.9707(18) 0.5180(13) 0.171(9) Uani 1 1 d . . .
F8 F 0.2267(9) 1.0566(17) 0.459(2) 0.227(13) Uani 1 1 d . . .
OW1 O 0.0000 0.789(3) 0.0000 0.105(14) Uiso 1 2 d S . .

loop_
_atom_site_aniso_label
_atom_site_aniso_U_11
_atom_site_aniso_U_22
_atom_site_aniso_U_33
_atom_site_aniso_U_23
_atom_site_aniso_U_13
_atom_site_aniso_U_12
Rh1 0.0323(4) 0.0311(5) 0.0500(5) -0.0007(4) 0.0064(4) 0.0004(4)
Rh2 0.0347(4) 0.0345(5) 0.0600(5) -0.0066(4) 0.0130(4) -0.0034(4)
Rh1' 0.0343(4) 0.0290(5) 0.0429(4) 0.0014(4) 0.0016(3) -0.0018(4)
Rh2' 0.0364(4) 0.0303(5) 0.0638(5) 0.0055(4) 0.0147(4) 0.0028(4)
S1 0.0371(15) 0.0399(17) 0.067(2) -0.0003(16) 0.0116(13) 0.0066(14)
S2 0.0421(16) 0.044(2) 0.107(3) -0.0172(19) 0.0328(18) -0.0086(15)
S2' 0.0429(17) 0.0377(19) 0.109(3) 0.0113(19) 0.0323(18) 0.0037(14)
S1' 0.0411(15) 0.0381(17) 0.0578(18) -0.0028(14) 0.0048(13) -0.0053(14)
O1 0.060(5) 0.046(6) 0.060(5) 0.009(5) 0.012(4) -0.003(5)
O2 0.056(5) 0.052(6) 0.055(5) -0.002(5) -0.008(4) 0.012(5)
O3 0.049(5) 0.059(6) 0.054(5) 0.006(5) 0.007(4) 0.001(5)
O4 0.048(5) 0.062(6) 0.062(5) -0.018(5) -0.006(4) -0.001(4)
O5 0.043(4) 0.030(5) 0.096(7) -0.015(5) 0.026(4) -0.003(4)
O6 0.042(5) 0.035(5) 0.074(6) -0.011(4) 0.020(4) -0.004(4)
O7 0.044(5) 0.040(5) 0.075(6) 0.000(4) 0.008(4) 0.004(4)
O8 0.054(6) 0.034(5) 0.134(10) 0.005(6) 0.011(6) -0.006(4)
O9 0.040(5) 0.048(6) 0.093(7) -0.019(5) 0.025(5) -0.013(4)
O10 0.057(5) 0.049(6) 0.063(6) -0.005(5) 0.012(4) -0.011(5)
C1 0.055(7) 0.068(10) 0.045(7) 0.006(7) 0.003(6) 0.010(7)
C2 0.069(9) 0.082(12) 0.062(8) 0.015(8) -0.002(7) 0.004(8)
C3 0.050(7) 0.047(8) 0.065(8) -0.004(7) 0.003(6) -0.006(6)
C4 0.088(12) 0.15(2) 0.051(8) -0.008(11) -0.001(8) 0.013(14)
C5 0.038(6) 0.035(7) 0.065(7) -0.014(6) 0.023(5) 0.003(5)
C6 0.042(6) 0.034(7) 0.116(12) -0.001(8) 0.027(7) 0.000(6)
C7 0.110(13) 0.101(16) 0.062(9) -0.009(9) 0.025(9) 0.049(12)
C8 0.045(7) 0.031(7) 0.078(9) 0.007(6) 0.005(6) 0.007(5)
C9 0.040(6) 0.042(8) 0.063(8) -0.002(6) 0.002(6) 0.001(6)
C10 0.077(10) 0.052(9) 0.112(13) 0.011(10) 0.003(9) -0.022(8)
C11 0.083(13) 0.33(5) 0.092(14) 0.06(2) -0.007(11) -0.07(2)
C12 0.042(8) 0.108(18) 0.12(2) -0.002(16) -0.005(10) -0.002(10)
C13 0.073(9) 0.044(8) 0.093(11) -0.015(8) 0.053(8) -0.011(7)
C14 0.062(8) 0.033(7) 0.074(9) -0.010(6) 0.027(7) -0.007(6)
C15 0.060(8) 0.043(8) 0.053(7) 0.000(6) 0.008(6) -0.003(6)
C16 0.111(14) 0.043(9) 0.089(12) -0.018(8) 0.014(10) -0.021(9)
O3' 0.070(6) 0.059(6) 0.040(4) 0.002(4) -0.007(4) -0.016(5)
O4' 0.079(7) 0.038(5) 0.065(6) -0.012(5) 0.018(5) -0.012(5)
O1' 0.043(5) 0.074(7) 0.055(5) 0.016(5) 0.002(4) -0.004(5)
O2' 0.060(5) 0.053(6) 0.047(5) 0.002(4) -0.002(4) 0.006(5)
O6' 0.036(4) 0.041(5) 0.069(5) 0.011(4) 0.014(4) -0.001(4)
O5' 0.034(4) 0.045(6) 0.078(6) 0.003(5) 0.009(4) -0.005(4)
O9' 0.059(6) 0.033(5) 0.097(7) 0.016(5) 0.036(5) 0.011(4)
O7' 0.045(5) 0.037(5) 0.077(6) 0.007(4) -0.002(4) -0.004(4)
O10' 0.053(5) 0.034(5) 0.060(5) -0.001(4) 0.014(4) 0.006(4)
O8' 0.058(6) 0.042(6) 0.152(11) 0.005(7) 0.003(7) -0.002(5)
C3' 0.053(8) 0.082(13) 0.055(8) -0.012(8) 0.016(6) -0.026(8)
C4' 0.125(15) 0.094(14) 0.057(8) -0.012(9) 0.021(9) -0.053(13)
C1' 0.037(6) 0.064(10) 0.049(6) -0.005(6) 0.009(5) -0.009(6)
C2' 0.075(9) 0.094(13) 0.052(7) 0.002(8) -0.010(7) -0.012(9)
C5' 0.034(6) 0.056(9) 0.052(7) -0.010(6) 0.001(5) -0.001(6)
C6' 0.037(6) 0.074(12) 0.091(10) 0.008(10) 0.012(6) -0.016(7)
C12' 0.041(7) 0.072(11) 0.139(16) -0.004(11) 0.006(8) 0.005(7)
C13' 0.076(10) 0.030(7) 0.132(14) -0.006(8) 0.058(10) 0.019(7)
C14' 0.054(8) 0.022(6) 0.081(9) 0.008(6) 0.019(7) 0.005(5)
C15' 0.074(9) 0.040(8) 0.068(8) 0.011(7) 0.021(7) -0.001(7)
C16' 0.109(14) 0.039(8) 0.078(11) 0.012(7) 0.026(10) 0.018(8)
C7' 0.103(13) 0.111(17) 0.059(9) -0.003(9) 0.023(9) -0.053(12)
C9' 0.062(8) 0.034(7) 0.081(10) 0.002(7) 0.006(7) -0.004(7)
C8' 0.045(7) 0.042(8) 0.076(9) -0.007(7) -0.004(6) -0.010(6)
C10' 0.074(11) 0.058(10) 0.149(18) -0.020(13) -0.011(11) 0.024(9)
C11' 0.100(16) 0.092(16) 0.19(3) -0.02(2) -0.001(18) -0.018(14)
B1 0.068(10) 0.031(8) 0.075(10) 0.007(7) 0.009(8) 0.007(7)
F1 0.074(7) 0.22(2) 0.093(8) 0.002(9) 0.015(6) -0.034(10)
F2 0.110(8) 0.101(9) 0.099(7) 0.000(7) 0.051(6) 0.012(7)
F3 0.24(2) 0.094(11) 0.26(2) -0.085(13) 0.097(19) -0.080(13)
F4 0.114(10) 0.29(3) 0.134(11) 0.124(15) -0.043(9) 0.002(13)
B2 0.081(14) 0.11(2) 0.063(11) 0.000(13) 0.006(10) -0.006(14)
F5 0.169(15) 0.184(17) 0.170(14) -0.091(13) 0.050(11) -0.098(14)
F6 0.243(18) 0.153(16) 0.130(11) -0.005(11) 0.103(12) 0.007(15)
F7 0.148(14) 0.22(2) 0.140(12) -0.043(14) -0.009(10) -0.045(15)
F8 0.23(2) 0.149(19) 0.31(3) 0.12(2) 0.11(2) 0.042(18)

loop_
_geom_bond_atom_site_label_1
_geom_bond_atom_site_label_2
_geom_bond_distance
_geom_bond_site_symmetry_2
_geom_bond_publ_flag
Rh1 O3 2.043(9) . ?
Rh1 O5 2.052(8) . ?
Rh1 O2 2.060(8) . ?
Rh1 S1 2.270(3) . ?
Rh1 O7 2.319(9) . ?
Rh1 Rh2 2.4392(15) . ?
Rh2 O4 2.027(9) . ?
Rh2 O6 2.038(8) . ?
Rh2 O1 2.040(9) . ?
Rh2 S2 2.265(3) . ?
Rh2 O9 2.296(9) . ?
Rh1' O2' 2.011(9) . ?
Rh1' O3' 2.023(8) . ?
Rh1' O5' 2.039(8) . ?
Rh1' S1' 2.279(3) . ?
Rh1' O7' 2.358(9) . ?
Rh1' Rh2' 2.4363(14) . ?
Rh2' O4' 2.025(9) . ?
Rh2' O1' 2.047(9) . ?
Rh2' O6' 2.069(8) . ?
Rh2' S2' 2.276(3) . ?
Rh2' O9' 2.309(9) . ?
S1 C7 1.772(15) . ?
S1 C8 1.796(14) . ?
S2 C12 1.784(19) . ?
S2 C13 1.825(16) . ?
S2' C13' 1.806(14) . ?
S2' C12' 1.808(18) . ?
S1' C8' 1.798(16) . ?
S1' C7' 1.799(15) . ?
O1 C1 1.253(18) . ?
O2 C1 1.268(19) . ?
O3 C3 1.283(17) . ?
O4 C3 1.260(18) . ?
O5 C5 1.252(16) . ?
O6 C5 1.274(15) . ?
O7 C9 1.191(16) . ?
O8 C9 1.307(19) . ?
O8 C10 1.485(17) . ?
O9 C14 1.223(16) . ?
O10 C14 1.315(17) . ?
O10 C15 1.445(17) . ?
C1 C2 1.496(18) . ?
C2 H2A 0.9600 . ?
C2 H2B 0.9600 . ?
C2 H2C 0.9600 . ?
C3 C4 1.482(19) . ?
C4 H4A 0.9600 . ?
C4 H4B 0.9600 . ?
C4 H4C 0.9600 . ?
C5 C6 1.488(16) . ?
C6 H6A 0.9600 . ?
C6 H6B 0.9600 . ?
C6 H6C 0.9600 . ?
C7 H7A 0.9600 . ?
C7 H7B 0.9600 . ?
C7 H7C 0.9600 . ?
C8 C9 1.520(18) . ?
C8 H8A 0.9700 . ?
C8 H8B 0.9700 . ?
C10 C11 1.33(2) . ?
C10 H10A 0.9700 . ?
C10 H10B 0.9700 . ?
C11 H11A 0.9600 . ?
C11 H11B 0.9600 . ?
C11 H11C 0.9600 . ?
C12 H12A 0.9600 . ?
C12 H12B 0.9600 . ?
C12 H12C 0.9600 . ?
C13 C14 1.481(18) . ?
C13 H13A 0.9700 . ?
C13 H13B 0.9700 . ?
C15 C16 1.49(2) . ?
C15 H15A 0.9700 . ?
C15 H15B 0.9700 . ?
C16 H16A 0.9600 . ?
C16 H16B 0.9600 . ?
C16 H16C 0.9600 . ?
O3' C3' 1.30(2) . ?
O4' C3' 1.25(2) . ?
O1' C1' 1.305(18) . ?
O2' C1' 1.206(17) . ?
O6' C5' 1.254(16) . ?
O5' C5' 1.249(19) . ?
O9' C14' 1.204(15) . ?
O7' C9' 1.234(17) . ?
O10' C14' 1.322(15) . ?
O10' C15' 1.468(17) . ?
O8' C9' 1.326(19) . ?
O8' C10' 1.437(18) . ?
C3' C4' 1.531(19) . ?
C4' H4A' 0.9600 . ?
C4' H4B' 0.9600 . ?
C4' H4C' 0.9600 . ?
C1' C2' 1.481(17) . ?
C2' H2A' 0.9600 . ?
C2' H2B' 0.9600 . ?
C2' H2C' 0.9600 . ?
C5' C6' 1.537(16) . ?
C6' H6A' 0.9600 . ?
C6' H6B' 0.9600 . ?
C6' H6C' 0.9600 . ?
C12' H12D 0.9600 . ?
C12' H12E 0.9600 . ?
C12' H12F 0.9600 . ?
C13' C14' 1.51(2) . ?
C13' H13D 0.9700 . ?
C13' H13E 0.9700 . ?
C15' C16' 1.48(2) . ?
C15' H1A' 0.9700 . ?
C15' H1B' 0.9700 . ?
C16' H16D 0.9600 . ?
C16' H16E 0.9600 . ?
C16' H16F 0.9600 . ?
C7' H7D 0.9600 . ?
C7' H7E 0.9600 . ?
C7' H7F 0.9600 . ?
C9' C8' 1.48(2) . ?
C8' H8D 0.9700 . ?
C8' H8E 0.9700 . ?
C10' C11' 1.50(3) . ?
C10' H10D 0.9700 . ?
C10' H10E 0.9700 . ?
C11' H11D 0.9600 . ?
C11' H11E 0.9600 . ?
C11' H11F 0.9600 . ?
B1 F4 1.29(2) . ?
B1 F3 1.36(2) . ?
B1 F1 1.37(2) . ?
B1 F2 1.38(2) . ?
B2 F6 1.24(3) . ?
B2 F8 1.31(3) . ?
B2 F5 1.32(3) . ?
B2 F7 1.35(3) . ?
